data_1551245
loop_
_publ_author_name
'Lalrempuia, Ralte'
'Underhaug, Jarl'
'T\"ornroos, Karl W.'
'Le Roux, Erwan'

_publ_section_title
;
 Anionic hafnium species: an active catalytic intermediate for the
 coupling of epoxides with CO <sub>2</sub> ?
;
_journal_issue 50
_journal_name_full 'Chemical Communications'
_journal_page_first 7227
_journal_page_last 7230
_journal_paper_doi 10.1039/C9CC02695A
_journal_volume 55
_journal_year 2019
_chemical_formula_moiety 'C38 H59 Cl Hf N2 O4'
_chemical_formula_sum 'C38 H59 Cl Hf N2 O4'
_chemical_formula_weight 821.81
_chemical_properties_physical Air-sensitive,Moisture-sensitive,Oxygen-sensitive
_space_group_crystal_system monoclinic
_space_group_IT_number 14
_space_group_name_Hall '-P 2ybc'
_space_group_name_H-M_alt 'P 1 21/c 1'
_symmetry_space_group_name_Hall '-P 2ybc'
_symmetry_space_group_name_H-M 'P 1 21/c 1'
_atom_sites_solution_hydrogens geom
_audit_creation_method SHELXL-2017/1
_audit_update_record
;
2019-04-05 deposited with the CCDC.    2019-05-29 downloaded from the CCDC.
;
_cell_angle_alpha 90
_cell_angle_beta 110.6910(10)
_cell_angle_gamma 90
_cell_formula_units_Z 4
_cell_length_a 15.7324(16)
_cell_length_b 13.8338(14)
_cell_length_c 19.0436(19)
_cell_measurement_reflns_used 9247
_cell_measurement_temperature 153(2)
_cell_measurement_theta_max 30.89
_cell_measurement_theta_min 2.22
_cell_volume 3877.3(7)
_computing_cell_refinement 'Bruker AXS Inc. SAINT V6.45A'
_computing_data_collection 'Bruker AXS Inc. APEX2 v2008.1-0'
_computing_data_reduction 'Bruker AXS Inc. SAINT V6.45A'
_computing_structure_refinement 'SHELXL-2017/1 (Sheldrick, 2017)'
_computing_structure_solution 'SHELXT v.2014/5 (Sheldrick, 2014)'
_diffrn_ambient_temperature 153(2)
_diffrn_measured_fraction_theta_full 1.000
_diffrn_measured_fraction_theta_max 0.998
_diffrn_measurement_device_type 'Bruker TXS APEX-II Ultra Pt135CCD'
_diffrn_measurement_method '\w scans'
_diffrn_radiation_monochromator graphite
_diffrn_radiation_source 'rotating anode'
_diffrn_radiation_type MoK\a
_diffrn_radiation_wavelength 0.71073
_diffrn_reflns_av_R_equivalents 0.0688
_diffrn_reflns_av_unetI/netI 0.0425
_diffrn_reflns_Laue_measured_fraction_full 1.000
_diffrn_reflns_Laue_measured_fraction_max 0.998
_diffrn_reflns_limit_h_max 21
_diffrn_reflns_limit_h_min -22
_diffrn_reflns_limit_k_max 20
_diffrn_reflns_limit_k_min 0
_diffrn_reflns_limit_l_max 27
_diffrn_reflns_limit_l_min 0
_diffrn_reflns_number 12382
_diffrn_reflns_point_group_measured_fraction_full 1.000
_diffrn_reflns_point_group_measured_fraction_max 0.998
_diffrn_reflns_theta_full 25.242
_diffrn_reflns_theta_max 31.037
_diffrn_reflns_theta_min 1.864
_exptl_absorpt_coefficient_mu 2.798
_exptl_absorpt_correction_T_max 0.7464
_exptl_absorpt_correction_T_min 0.4573
_exptl_absorpt_correction_type multi-scan
_exptl_absorpt_process_details 'TWINABS, Bruker AXS,  Version 2012/1'
_exptl_crystal_colour colourless
_exptl_crystal_density_diffrn 1.408
_exptl_crystal_description 'long prism'
_exptl_crystal_F_000 1688
_exptl_crystal_size_max 0.35
_exptl_crystal_size_mid 0.20
_exptl_crystal_size_min 0.13
_exptl_transmission_factor_max 0.74616
_exptl_transmission_factor_min 0.49259
_refine_diff_density_max 3.084
_refine_diff_density_min -0.798
_refine_diff_density_rms 0.137
_refine_ls_extinction_method none
_refine_ls_goodness_of_fit_ref 1.079
_refine_ls_hydrogen_treatment constr
_refine_ls_matrix_type full
_refine_ls_number_parameters 466
_refine_ls_number_reflns 12382
_refine_ls_number_restraints 499
_refine_ls_restrained_S_all 1.067
_refine_ls_R_factor_all 0.0464
_refine_ls_R_factor_gt 0.0378
_refine_ls_shift/su_max 0.002
_refine_ls_shift/su_mean 0.000
_refine_ls_structure_factor_coef Fsqd
_refine_ls_weighting_details 'w=1/[\s^2^(Fo^2^)+(0.0507P)^2^+3.2935P] where P=(Fo^2^+2Fc^2^)/3'
_refine_ls_weighting_scheme calc
_refine_ls_wR_factor_gt 0.0970
_refine_ls_wR_factor_ref 0.1006
_reflns_Friedel_coverage 0.000
_reflns_number_gt 10479
_reflns_number_total 48754
_reflns_threshold_expression 'I > 2\s(I)'
_cod_data_source_file c9cc02695a2.cif
_cod_data_source_block Compound1
_cod_database_code 1551245
_shelx_shelxl_version_number 2017/1
_shelx_space_group_comment
;
The symmetry employed for this shelxl refinement is uniquely defined
by the following loop, which should always be used as a source of
symmetry information in preference to the above space-group names.
They are only intended as comments.
;
_shelx_estimated_absorpt_t_min 0.441
_shelx_estimated_absorpt_t_max 0.712

loop_
_space_group_symop_operation_xyz
'x, y, z'
'-x, y+1/2, -z+1/2'
'-x, -y, -z'
'x, -y-1/2, z-1/2'

loop_
_atom_site_label
_atom_site_type_symbol
_atom_site_fract_x
_atom_site_fract_y
_atom_site_fract_z
_atom_site_U_iso_or_equiv
_atom_site_adp_type
_atom_site_occupancy
_atom_site_site_symmetry_order
_atom_site_calc_flag
_atom_site_refinement_flags_posn
_atom_site_refinement_flags_adp
_atom_site_refinement_flags_occupancy
_atom_site_disorder_assembly
_atom_site_disorder_group
Hf1 Hf 0.41589(2) 0.69600(2) 0.31435(2) 0.02217(4) Uani 1 1 d . . . . .
Cl1 Cl 0.41759(7) 0.83348(6) 0.23281(5) 0.0419(2) Uani 1 1 d . . . . .
O1 O 0.53365(15) 0.71077(15) 0.39855(12) 0.0260(4) Uani 1 1 d . . . . .
N1 N 0.38568(16) 0.46379(17) 0.33820(13) 0.0226(4) Uani 1 1 d . . . . .
C1 C 0.44237(19) 0.5391(2) 0.36208(15) 0.0220(5) Uani 1 1 d . . . . .
O2 O 0.31565(13) 0.62204(15) 0.24182(12) 0.0255(4) Uani 1 1 d . . . . .
N2 N 0.52038(16) 0.50766(17) 0.41408(13) 0.0226(4) Uani 1 1 d . . . . .
C2 C 0.4231(2) 0.3736(2) 0.37880(17) 0.0280(6) Uani 1 1 d . . . . .
H2A H 0.421899 0.320689 0.343502 0.034 Uiso 1 1 calc R U . . .
H2B H 0.388785 0.353317 0.411023 0.034 Uiso 1 1 calc R U . . .
O3 O 0.34269(16) 0.75319(19) 0.37213(18) 0.0454(6) Uani 1 1 d . . . . .
C3 C 0.5199(2) 0.4016(2) 0.42565(16) 0.0256(5) Uani 1 1 d . . . . .
H3A H 0.533966 0.385658 0.479261 0.031 Uiso 1 1 calc R U . . .
H3B H 0.564160 0.368662 0.407578 0.031 Uiso 1 1 calc R U . . .
O4 O 0.50294(15) 0.62904(17) 0.25139(13) 0.0333(5) Uani 1 1 d D . . . .
C4 C 0.60254(19) 0.5603(2) 0.44792(15) 0.0219(5) Uani 1 1 d . . . . .
C5 C 0.60715(18) 0.6614(2) 0.44021(15) 0.0212(5) Uani 1 1 d . . . . .
C6 C 0.6905(2) 0.7103(2) 0.47570(16) 0.0219(5) Uani 1 1 d . . . . .
C7 C 0.76700(19) 0.6551(2) 0.51361(16) 0.0238(5) Uani 1 1 d . . . . .
H7 H 0.823479 0.687295 0.536059 0.029 Uiso 1 1 calc R U . . .
C8 C 0.76473(19) 0.5554(2) 0.52018(17) 0.0256(5) Uani 1 1 d . . . . .
C9 C 0.6809(2) 0.5092(2) 0.48865(17) 0.0257(5) Uani 1 1 d . . . . .
H9 H 0.677122 0.441388 0.495073 0.031 Uiso 1 1 calc R U . . .
C10 C 0.6955(2) 0.8209(2) 0.47194(17) 0.0267(6) Uani 1 1 d . . . . .
C11 C 0.6702(2) 0.8566(2) 0.39071(18) 0.0325(7) Uani 1 1 d . . . . .
H11A H 0.680254 0.926493 0.390694 0.049 Uiso 1 1 calc R U . . .
H11B H 0.606043 0.842385 0.362747 0.049 Uiso 1 1 calc R U . . .
H11C H 0.708079 0.823673 0.366867 0.049 Uiso 1 1 calc R U . . .
C12 C 0.6311(2) 0.8656(3) 0.5076(2) 0.0375(7) Uani 1 1 d . . . . .
H12A H 0.632045 0.936202 0.503316 0.056 Uiso 1 1 calc R U . . .
H12B H 0.651024 0.847476 0.560746 0.056 Uiso 1 1 calc R U . . .
H12C H 0.569262 0.841864 0.481631 0.056 Uiso 1 1 calc R U . . .
C13 C 0.7911(2) 0.8588(2) 0.5152(2) 0.0356(7) Uani 1 1 d . . . . .
H13A H 0.790491 0.929609 0.514525 0.053 Uiso 1 1 calc R U . . .
H13B H 0.833162 0.835061 0.491525 0.053 Uiso 1 1 calc R U . . .
H13C H 0.810750 0.835949 0.567211 0.053 Uiso 1 1 calc R U . . .
C14 C 0.8504(2) 0.4944(2) 0.55696(19) 0.0317(6) Uani 1 1 d . . . . .
C15 C 0.9362(2) 0.5555(3) 0.5823(3) 0.0560(12) Uani 1 1 d . . . . .
H15A H 0.989200 0.513681 0.604513 0.084 Uiso 1 1 calc R U . . .
H15B H 0.933019 0.602636 0.619753 0.084 Uiso 1 1 calc R U . . .
H15C H 0.941658 0.589696 0.539034 0.084 Uiso 1 1 calc R U . . .
C16 C 0.8449(3) 0.4429(3) 0.6267(2) 0.0475(9) Uani 1 1 d . . . . .
H16A H 0.902013 0.408666 0.652390 0.071 Uiso 1 1 calc R U . . .
H16B H 0.794606 0.396414 0.611432 0.071 Uiso 1 1 calc R U . . .
H16C H 0.834497 0.490658 0.660820 0.071 Uiso 1 1 calc R U . . .
C17 C 0.8586(3) 0.4205(4) 0.5006(3) 0.0551(11) Uani 1 1 d . . . . .
H17A H 0.912530 0.380370 0.524243 0.083 Uiso 1 1 calc R U . . .
H17B H 0.864306 0.454077 0.457195 0.083 Uiso 1 1 calc R U . . .
H17C H 0.804354 0.379478 0.484176 0.083 Uiso 1 1 calc R U . . .
C18 C 0.29809(19) 0.4626(2) 0.28076(15) 0.0232(5) Uani 1 1 d . . . . .
C19 C 0.26452(19) 0.5430(2) 0.23377(16) 0.0234(5) Uani 1 1 d . . . . .
C20 C 0.1781(2) 0.5389(2) 0.17793(17) 0.0284(6) Uani 1 1 d . . . . .
C21 C 0.1283(2) 0.4540(2) 0.17023(18) 0.0317(6) Uani 1 1 d . . . . .
H21 H 0.070304 0.450589 0.131611 0.038 Uiso 1 1 calc R U . . .
C22 C 0.1593(2) 0.3740(2) 0.21618(17) 0.0291(6) Uani 1 1 d . . . . .
C23 C 0.2447(2) 0.3793(2) 0.27179(17) 0.0277(6) Uani 1 1 d . . . . .
H23 H 0.267309 0.325627 0.304178 0.033 Uiso 1 1 calc R U . . .
C24 C 0.1397(2) 0.6283(3) 0.1279(2) 0.0369(7) Uani 1 1 d . . . . .
C25 C 0.0435(3) 0.6089(4) 0.0717(3) 0.0682(16) Uani 1 1 d . . . . .
H25A H 0.020043 0.667483 0.042228 0.102 Uiso 1 1 calc R U . . .
H25B H 0.003522 0.590716 0.098961 0.102 Uiso 1 1 calc R U . . .
H25C H 0.045630 0.556220 0.037938 0.102 Uiso 1 1 calc R U . . .
C26 C 0.1321(3) 0.7136(3) 0.1767(3) 0.0506(10) Uani 1 1 d . . . . .
H26A H 0.101191 0.767496 0.144354 0.076 Uiso 1 1 calc R U . . .
H26B H 0.193080 0.733978 0.208937 0.076 Uiso 1 1 calc R U . . .
H26C H 0.097258 0.693808 0.207916 0.076 Uiso 1 1 calc R U . . .
C27 C 0.1997(3) 0.6549(3) 0.0831(2) 0.0461(9) Uani 1 1 d . . . . .
H27A H 0.171630 0.708009 0.048713 0.069 Uiso 1 1 calc R U . . .
H27B H 0.206365 0.598571 0.054237 0.069 Uiso 1 1 calc R U . . .
H27C H 0.259623 0.675028 0.117564 0.069 Uiso 1 1 calc R U . . .
C28 C 0.1006(2) 0.2822(3) 0.2038(2) 0.0373(7) Uani 1 1 d . . . . .
C29 C 0.1261(3) 0.2208(3) 0.2737(3) 0.0516(10) Uani 1 1 d . . . . .
H29A H 0.082268 0.167837 0.265833 0.077 Uiso 1 1 calc R U . . .
H29B H 0.125403 0.260535 0.316056 0.077 Uiso 1 1 calc R U . . .
H29C H 0.187044 0.194032 0.284464 0.077 Uiso 1 1 calc R U . . .
C30 C 0.1115(5) 0.2239(4) 0.1399(3) 0.0733(17) Uani 1 1 d . . . . .
H30A H 0.077128 0.163518 0.133738 0.110 Uiso 1 1 calc R U . . .
H30B H 0.175948 0.209211 0.151288 0.110 Uiso 1 1 calc R U . . .
H30C H 0.088540 0.261522 0.093300 0.110 Uiso 1 1 calc R U . . .
C31 C 0.0004(3) 0.3096(4) 0.1842(4) 0.0665(15) Uani 1 1 d . . . . .
H31A H -0.034510 0.251896 0.186904 0.100 Uiso 1 1 calc R U . . .
H31B H -0.023347 0.336168 0.133241 0.100 Uiso 1 1 calc R U . . .
H31C H -0.004992 0.358062 0.219887 0.100 Uiso 1 1 calc R U . . .
C32 C 0.2967(5) 0.8028(4) 0.4048(4) 0.0741(15) Uani 1 1 d . . . . .
H32 H 0.252701 0.757995 0.415127 0.089 Uiso 1 1 calc R U . . .
C33 C 0.3638(6) 0.8351(5) 0.4786(3) 0.094(2) Uani 1 1 d . . . . .
H33A H 0.331365 0.865218 0.508397 0.141 Uiso 1 1 calc R U . . .
H33B H 0.405623 0.882161 0.469933 0.141 Uiso 1 1 calc R U . . .
H33C H 0.398152 0.779216 0.505649 0.141 Uiso 1 1 calc R U . . .
C34 C 0.2441(4) 0.8837(5) 0.3578(4) 0.090(2) Uani 1 1 d . . . . .
H34A H 0.209509 0.916853 0.384464 0.135 Uiso 1 1 calc R U . . .
H34B H 0.202092 0.857940 0.310205 0.135 Uiso 1 1 calc R U . . .
H34C H 0.285925 0.929404 0.347684 0.135 Uiso 1 1 calc R U . . .
C35 C 0.5981(3) 0.6512(6) 0.2657(4) 0.0370(14) Uani 0.586(7) 1 d D U P A 1
H35A H 0.634647 0.643273 0.319582 0.044 Uiso 0.586(7) 1 calc R U P A 1
H35B H 0.604832 0.718522 0.250699 0.044 Uiso 0.586(7) 1 calc R U P A 1
C36 C 0.6284(10) 0.5806(12) 0.2189(6) 0.046(2) Uani 0.586(7) 1 d D U P A 1
H36A H 0.654353 0.521432 0.247775 0.055 Uiso 0.586(7) 1 calc R U P A 1
H36B H 0.673886 0.609987 0.200427 0.055 Uiso 0.586(7) 1 calc R U P A 1
C37 C 0.5404(9) 0.5588(14) 0.1547(11) 0.0480(18) Uani 0.586(7) 1 d D U P A 1
H37A H 0.527982 0.608418 0.114871 0.058 Uiso 0.586(7) 1 calc R U P A 1
H37B H 0.543059 0.494544 0.132698 0.058 Uiso 0.586(7) 1 calc R U P A 1
C38 C 0.4689(4) 0.5607(5) 0.1905(4) 0.0390(11) Uani 0.586(7) 1 d D U P A 1
H38A H 0.409712 0.582281 0.154056 0.047 Uiso 0.586(7) 1 calc R U P A 1
H38B H 0.461273 0.495965 0.209560 0.047 Uiso 0.586(7) 1 calc R U P A 1
C35A C 0.5985(4) 0.6069(9) 0.2724(5) 0.0374(14) Uani 0.414(7) 1 d D U P A 2
H35C H 0.613847 0.547946 0.303815 0.045 Uiso 0.414(7) 1 calc R U P A 2
H35D H 0.635870 0.661121 0.301219 0.045 Uiso 0.414(7) 1 calc R U P A 2
C36A C 0.6162(15) 0.5914(19) 0.2004(8) 0.046(2) Uani 0.414(7) 1 d D U P A 2
H36C H 0.665774 0.544114 0.207454 0.055 Uiso 0.414(7) 1 calc R U P A 2
H36D H 0.632361 0.652866 0.181582 0.055 Uiso 0.414(7) 1 calc R U P A 2
C37A C 0.5264(13) 0.5525(19) 0.1469(17) 0.0478(18) Uani 0.414(7) 1 d D U P A 2
H37C H 0.519508 0.563413 0.093809 0.057 Uiso 0.414(7) 1 calc R U P A 2
H37D H 0.519069 0.482862 0.155228 0.057 Uiso 0.414(7) 1 calc R U P A 2
C38A C 0.4615(6) 0.6138(8) 0.1700(3) 0.0394(12) Uani 0.414(7) 1 d D U P A 2
H38C H 0.451297 0.676560 0.143330 0.047 Uiso 0.414(7) 1 calc R U P A 2
H38D H 0.402288 0.580511 0.157686 0.047 Uiso 0.414(7) 1 calc R U P A 2

loop_
_atom_site_aniso_label
_atom_site_aniso_U_11
_atom_site_aniso_U_22
_atom_site_aniso_U_33
_atom_site_aniso_U_23
_atom_site_aniso_U_13
_atom_site_aniso_U_12
Hf1 0.02104(6) 0.01932(6) 0.02411(7) -0.00073(4) 0.00544(4) -0.00020(4)
Cl1 0.0535(5) 0.0287(4) 0.0369(4) 0.0085(3) 0.0080(4) -0.0048(4)
O1 0.0224(9) 0.0222(10) 0.0286(10) 0.0008(8) 0.0030(8) -0.0019(7)
N1 0.0230(11) 0.0211(11) 0.0231(11) 0.0005(8) 0.0074(8) -0.0041(8)
C1 0.0228(12) 0.0230(12) 0.0203(11) -0.0021(9) 0.0076(9) -0.0030(9)
O2 0.0202(9) 0.0236(10) 0.0297(10) 0.0016(8) 0.0048(8) -0.0030(7)
N2 0.0243(10) 0.0176(10) 0.0246(11) 0.0014(8) 0.0069(8) -0.0007(8)
C2 0.0301(14) 0.0220(13) 0.0283(14) 0.0037(10) 0.0059(11) -0.0081(11)
O3 0.0190(10) 0.0372(14) 0.0784(19) 0.0030(13) 0.0152(11) 0.0034(9)
C3 0.0296(13) 0.0191(12) 0.0262(13) 0.0021(10) 0.0078(10) -0.0035(10)
O4 0.0311(10) 0.0341(12) 0.0400(12) -0.0102(9) 0.0193(9) -0.0064(9)
C4 0.0219(11) 0.0214(12) 0.0226(12) -0.0013(9) 0.0080(9) -0.0020(9)
C5 0.0207(11) 0.0217(12) 0.0202(11) 0.0019(9) 0.0061(9) -0.0008(9)
C6 0.0217(12) 0.0228(12) 0.0215(12) 0.0010(9) 0.0078(10) -0.0026(9)
C7 0.0197(12) 0.0248(13) 0.0258(13) 0.0001(10) 0.0065(10) -0.0019(10)
C8 0.0217(12) 0.0255(13) 0.0275(13) 0.0015(10) 0.0062(10) 0.0011(10)
C9 0.0244(12) 0.0207(13) 0.0319(14) 0.0024(10) 0.0098(11) 0.0006(10)
C10 0.0273(13) 0.0232(13) 0.0258(13) 0.0006(10) 0.0049(10) -0.0040(10)
C11 0.0338(16) 0.0275(15) 0.0331(15) 0.0091(12) 0.0078(12) -0.0034(12)
C12 0.0396(18) 0.0281(16) 0.0474(19) -0.0107(14) 0.0184(15) -0.0036(13)
C13 0.0332(15) 0.0282(16) 0.0368(17) -0.0009(13) 0.0017(13) -0.0081(12)
C14 0.0249(13) 0.0293(15) 0.0384(16) 0.0013(12) 0.0079(12) 0.0048(11)
C15 0.0231(16) 0.044(2) 0.090(3) 0.004(2) 0.0064(18) 0.0053(14)
C16 0.0394(19) 0.051(2) 0.051(2) 0.0178(17) 0.0138(17) 0.0185(17)
C17 0.041(2) 0.063(3) 0.059(2) -0.017(2) 0.0140(18) 0.0190(19)
C18 0.0220(12) 0.0256(13) 0.0225(12) -0.0017(10) 0.0084(9) -0.0051(10)
C19 0.0211(12) 0.0264(13) 0.0231(12) -0.0029(10) 0.0083(9) -0.0038(10)
C20 0.0240(13) 0.0317(14) 0.0265(13) -0.0016(11) 0.0051(10) -0.0027(11)
C21 0.0255(14) 0.0350(15) 0.0299(15) -0.0033(12) 0.0041(11) -0.0085(11)
C22 0.0250(13) 0.0341(15) 0.0284(14) -0.0045(11) 0.0096(11) -0.0111(11)
C23 0.0263(13) 0.0292(14) 0.0270(13) -0.0007(11) 0.0088(10) -0.0090(11)
C24 0.0278(15) 0.0336(16) 0.0370(16) 0.0024(12) -0.0039(12) -0.0011(12)
C25 0.041(2) 0.052(3) 0.073(3) 0.013(2) -0.028(2) -0.0058(19)
C26 0.040(2) 0.044(2) 0.056(2) -0.0035(17) 0.0031(18) 0.0128(17)
C27 0.057(2) 0.037(2) 0.0380(19) 0.0093(15) 0.0094(16) 0.0004(17)
C28 0.0327(15) 0.0411(17) 0.0355(16) -0.0030(13) 0.0089(13) -0.0196(13)
C29 0.051(2) 0.048(2) 0.049(2) 0.0060(17) 0.0097(18) -0.0237(19)
C30 0.109(4) 0.060(3) 0.068(3) -0.032(2) 0.052(3) -0.054(3)
C31 0.0330(19) 0.060(3) 0.099(4) 0.015(3) 0.015(2) -0.0176(18)
C32 0.078(4) 0.058(3) 0.105(4) -0.021(2) 0.056(3) -0.004(2)
C33 0.146(6) 0.083(4) 0.059(3) -0.004(3) 0.043(3) 0.040(4)
C34 0.059(3) 0.093(4) 0.105(4) -0.037(3) 0.011(3) 0.027(3)
C35 0.0299(16) 0.046(4) 0.037(2) -0.004(3) 0.0148(16) 0.005(2)
C36 0.041(4) 0.056(4) 0.050(4) -0.012(4) 0.027(4) -0.003(3)
C37 0.048(4) 0.058(3) 0.046(4) -0.017(2) 0.026(4) -0.008(3)
C38 0.037(2) 0.037(3) 0.046(2) -0.019(2) 0.0181(19) -0.010(2)
C35A 0.0305(17) 0.047(4) 0.037(2) -0.005(3) 0.0145(16) 0.007(2)
C36A 0.041(4) 0.056(4) 0.050(4) -0.011(4) 0.027(4) -0.003(3)
C37A 0.048(4) 0.058(3) 0.046(4) -0.017(2) 0.026(4) -0.008(3)
C38A 0.038(2) 0.037(3) 0.046(2) -0.019(2) 0.018(2) -0.010(2)

loop_
_atom_type_symbol
_atom_type_description
_atom_type_scat_dispersion_real
_atom_type_scat_dispersion_imag
_atom_type_scat_source
C C 0.0033 0.0016 'International Tables Vol C Tables 4.2.6.8 and 6.1.1.4'
N N 0.0061 0.0033 'International Tables Vol C Tables 4.2.6.8 and 6.1.1.4'
O O 0.0106 0.0060 'International Tables Vol C Tables 4.2.6.8 and 6.1.1.4'
Cl Cl 0.1484 0.1585 'International Tables Vol C Tables 4.2.6.8 and 6.1.1.4'
Hf Hf -0.5830 6.1852 'International Tables Vol C Tables 4.2.6.8 and 6.1.1.4'
H H 0.0000 0.0000 'International Tables Vol C Tables 4.2.6.8 and 6.1.1.4'

loop_
_geom_angle_atom_site_label_1
_geom_angle_atom_site_label_2
_geom_angle_atom_site_label_3
_geom_angle
O2 Hf1 O1 154.71(8)
O2 Hf1 O3 96.67(10)
O1 Hf1 O3 93.95(10)
O2 Hf1 O4 84.40(8)
O1 Hf1 O4 84.56(9)
O3 Hf1 O4 178.33(10)
O2 Hf1 C1 77.24(9)
O1 Hf1 C1 78.11(9)
O3 Hf1 C1 102.15(10)
O4 Hf1 C1 76.82(9)
O2 Hf1 Cl1 98.22(6)
O1 Hf1 Cl1 102.41(7)
O3 Hf1 Cl1 100.19(8)
O4 Hf1 Cl1 80.89(7)
C1 Hf1 Cl1 157.57(7)
C5 O1 Hf1 142.30(19)
C1 N1 C18 128.0(2)
C1 N1 C2 112.6(2)
C18 N1 C2 119.4(2)
N1 C1 N2 108.7(2)
N1 C1 Hf1 125.8(2)
N2 C1 Hf1 125.28(19)
C19 O2 Hf1 143.61(19)
C1 N2 C4 127.8(2)
C1 N2 C3 112.2(2)
C4 N2 C3 119.3(2)
N1 C2 C3 103.0(2)
N1 C2 H2A 111.2
C3 C2 H2A 111.2
N1 C2 H2B 111.2
C3 C2 H2B 111.2
H2A C2 H2B 109.1
C32 O3 Hf1 171.1(3)
N2 C3 C2 102.8(2)
N2 C3 H3A 111.2
C2 C3 H3A 111.2
N2 C3 H3B 111.2
C2 C3 H3B 111.2
H3A C3 H3B 109.1
C38 O4 C35 110.7(4)
C35A O4 C38A 107.0(6)
C38 O4 Hf1 124.0(3)
C35A O4 Hf1 133.7(4)
C35 O4 Hf1 125.3(3)
C38A O4 Hf1 118.8(4)
C9 C4 C5 119.5(3)
C9 C4 N2 118.3(2)
C5 C4 N2 122.1(2)
O1 C5 C4 120.2(2)
O1 C5 C6 120.0(3)
C4 C5 C6 119.8(2)
C7 C6 C5 118.1(3)
C7 C6 C10 121.5(3)
C5 C6 C10 120.5(3)
C8 C7 C6 123.2(3)
C8 C7 H7 118.4
C6 C7 H7 118.4
C7 C8 C9 117.9(3)
C7 C8 C14 122.8(3)
C9 C8 C14 119.3(3)
C4 C9 C8 121.5(3)
C4 C9 H9 119.3
C8 C9 H9 119.3
C13 C10 C6 111.9(3)
C13 C10 C12 107.4(3)
C6 C10 C12 109.2(3)
C13 C10 C11 106.7(3)
C6 C10 C11 111.6(3)
C12 C10 C11 109.8(3)
C10 C11 H11A 109.5
C10 C11 H11B 109.5
H11A C11 H11B 109.5
C10 C11 H11C 109.5
H11A C11 H11C 109.5
H11B C11 H11C 109.5
C10 C12 H12A 109.5
C10 C12 H12B 109.5
H12A C12 H12B 109.5
C10 C12 H12C 109.5
H12A C12 H12C 109.5
H12B C12 H12C 109.5
C10 C13 H13A 109.5
C10 C13 H13B 109.5
H13A C13 H13B 109.5
C10 C13 H13C 109.5
H13A C13 H13C 109.5
H13B C13 H13C 109.5
C17 C14 C15 108.1(3)
C17 C14 C8 109.1(3)
C15 C14 C8 112.2(3)
C17 C14 C16 110.1(3)
C15 C14 C16 107.4(3)
C8 C14 C16 110.0(3)
C14 C15 H15A 109.5
C14 C15 H15B 109.5
H15A C15 H15B 109.5
C14 C15 H15C 109.5
H15A C15 H15C 109.5
H15B C15 H15C 109.5
C14 C16 H16A 109.5
C14 C16 H16B 109.5
H16A C16 H16B 109.5
C14 C16 H16C 109.5
H16A C16 H16C 109.5
H16B C16 H16C 109.5
C14 C17 H17A 109.5
C14 C17 H17B 109.5
H17A C17 H17B 109.5
C14 C17 H17C 109.5
H17A C17 H17C 109.5
H17B C17 H17C 109.5
C23 C18 C19 119.9(3)
C23 C18 N1 118.6(3)
C19 C18 N1 121.5(2)
O2 C19 C20 120.3(3)
O2 C19 C18 119.9(2)
C20 C19 C18 119.8(3)
C21 C20 C19 118.3(3)
C21 C20 C24 121.9(3)
C19 C20 C24 119.9(3)
C22 C21 C20 123.2(3)
C22 C21 H21 118.4
C20 C21 H21 118.4
C21 C22 C23 118.0(3)
C21 C22 C28 120.2(3)
C23 C22 C28 121.8(3)
C22 C23 C18 120.9(3)
C22 C23 H23 119.6
C18 C23 H23 119.6
C27 C24 C26 110.5(3)
C27 C24 C25 107.7(4)
C26 C24 C25 106.8(4)
C27 C24 C20 110.7(3)
C26 C24 C20 109.9(3)
C25 C24 C20 111.3(3)
C24 C25 H25A 109.5
C24 C25 H25B 109.5
H25A C25 H25B 109.5
C24 C25 H25C 109.5
H25A C25 H25C 109.5
H25B C25 H25C 109.5
C24 C26 H26A 109.5
C24 C26 H26B 109.5
H26A C26 H26B 109.5
C24 C26 H26C 109.5
H26A C26 H26C 109.5
H26B C26 H26C 109.5
C24 C27 H27A 109.5
C24 C27 H27B 109.5
H27A C27 H27B 109.5
C24 C27 H27C 109.5
H27A C27 H27C 109.5
H27B C27 H27C 109.5
C29 C28 C30 109.7(4)
C29 C28 C31 106.5(4)
C30 C28 C31 109.5(4)
C29 C28 C22 111.8(3)
C30 C28 C22 109.2(3)
C31 C28 C22 110.1(3)
C28 C29 H29A 109.5
C28 C29 H29B 109.5
H29A C29 H29B 109.5
C28 C29 H29C 109.5
H29A C29 H29C 109.5
H29B C29 H29C 109.5
C28 C30 H30A 109.5
C28 C30 H30B 109.5
H30A C30 H30B 109.5
C28 C30 H30C 109.5
H30A C30 H30C 109.5
H30B C30 H30C 109.5
C28 C31 H31A 109.5
C28 C31 H31B 109.5
H31A C31 H31B 109.5
C28 C31 H31C 109.5
H31A C31 H31C 109.5
H31B C31 H31C 109.5
O3 C32 C34 113.2(6)
O3 C32 C33 106.2(5)
C34 C32 C33 113.5(5)
O3 C32 H32 107.9
C34 C32 H32 107.9
C33 C32 H32 107.9
C32 C33 H33A 109.5
C32 C33 H33B 109.5
H33A C33 H33B 109.5
C32 C33 H33C 109.5
H33A C33 H33C 109.5
H33B C33 H33C 109.5
C32 C34 H34A 109.5
C32 C34 H34B 109.5
H34A C34 H34B 109.5
C32 C34 H34C 109.5
H34A C34 H34C 109.5
H34B C34 H34C 109.5
O4 C35 C36 105.8(8)
O4 C35 H35A 110.6
C36 C35 H35A 110.6
O4 C35 H35B 110.6
C36 C35 H35B 110.6
H35A C35 H35B 108.7
C35 C36 C37 102.5(9)
C35 C36 H36A 111.3
C37 C36 H36A 111.3
C35 C36 H36B 111.3
C37 C36 H36B 111.3
H36A C36 H36B 109.2
C38 C37 C36 104.2(12)
C38 C37 H37A 110.9
C36 C37 H37A 110.9
C38 C37 H37B 110.9
C36 C37 H37B 110.9
H37A C37 H37B 108.9
O4 C38 C37 104.5(7)
O4 C38 H38A 110.9
C37 C38 H38A 110.9
O4 C38 H38B 110.9
C37 C38 H38B 110.9
H38A C38 H38B 108.9
O4 C35A C36A 106.6(10)
O4 C35A H35C 110.4
C36A C35A H35C 110.4
O4 C35A H35D 110.4
C36A C35A H35D 110.4
H35C C35A H35D 108.6
C35A C36A C37A 103.5(18)
C35A C36A H36C 111.1
C37A C36A H36C 111.1
C35A C36A H36D 111.1
C37A C36A H36D 111.1
H36C C36A H36D 109.0
C38A C37A C36A 99.9(13)
C38A C37A H37C 111.8
C36A C37A H37C 111.8
C38A C37A H37D 111.8
C36A C37A H37D 111.8
H37C C37A H37D 109.5
O4 C38A C37A 107.1(12)
O4 C38A H38C 110.3
C37A C38A H38C 110.3
O4 C38A H38D 110.3
C37A C38A H38D 110.3
H38C C38A H38D 108.5

loop_
_geom_bond_atom_site_label_1
_geom_bond_atom_site_label_2
_geom_bond_distance
Hf1 O2 1.975(2)
Hf1 O1 1.986(2)
Hf1 O3 2.014(3)
Hf1 O4 2.309(2)
Hf1 C1 2.333(3)
Hf1 Cl1 2.4614(9)
O1 C5 1.336(3)
N1 C1 1.343(4)
N1 C18 1.425(4)
N1 C2 1.476(4)
C1 N2 1.348(4)
O2 C19 1.334(3)
N2 C4 1.424(4)
N2 C3 1.485(4)
C2 C3 1.518(4)
C2 H2A 0.9900
C2 H2B 0.9900
O3 C32 1.303(6)
C3 H3A 0.9900
C3 H3B 0.9900
O4 C38 1.444(4)
O4 C35A 1.446(5)
O4 C35 1.457(4)
O4 C38A 1.469(5)
C4 C9 1.395(4)
C4 C5 1.410(4)
C5 C6 1.417(4)
C6 C7 1.392(4)
C6 C10 1.535(4)
C7 C8 1.387(4)
C7 H7 0.9500
C8 C9 1.396(4)
C8 C14 1.533(4)
C9 H9 0.9500
C10 C13 1.529(4)
C10 C12 1.535(5)
C10 C11 1.537(4)
C11 H11A 0.9800
C11 H11B 0.9800
C11 H11C 0.9800
C12 H12A 0.9800
C12 H12B 0.9800
C12 H12C 0.9800
C13 H13A 0.9800
C13 H13B 0.9800
C13 H13C 0.9800
C14 C17 1.520(5)
C14 C15 1.520(5)
C14 C16 1.537(5)
C15 H15A 0.9800
C15 H15B 0.9800
C15 H15C 0.9800
C16 H16A 0.9800
C16 H16B 0.9800
C16 H16C 0.9800
C17 H17A 0.9800
C17 H17B 0.9800
C17 H17C 0.9800
C18 C23 1.401(4)
C18 C19 1.408(4)
C19 C20 1.401(4)
C20 C21 1.390(4)
C20 C24 1.547(5)
C21 C22 1.388(5)
C21 H21 0.9500
C22 C23 1.388(4)
C22 C28 1.539(4)
C23 H23 0.9500
C24 C27 1.524(6)
C24 C26 1.531(6)
C24 C25 1.538(5)
C25 H25A 0.9800
C25 H25B 0.9800
C25 H25C 0.9800
C26 H26A 0.9800
C26 H26B 0.9800
C26 H26C 0.9800
C27 H27A 0.9800
C27 H27B 0.9800
C27 H27C 0.9800
C28 C29 1.509(6)
C28 C30 1.520(6)
C28 C31 1.533(6)
C29 H29A 0.9800
C29 H29B 0.9800
C29 H29C 0.9800
C30 H30A 0.9800
C30 H30B 0.9800
C30 H30C 0.9800
C31 H31A 0.9800
C31 H31B 0.9800
C31 H31C 0.9800
C32 C34 1.488(9)
C32 C33 1.496(10)
C32 H32 1.0000
C33 H33A 0.9800
C33 H33B 0.9800
C33 H33C 0.9800
C34 H34A 0.9800
C34 H34B 0.9800
C34 H34C 0.9800
C35 C36 1.508(7)
C35 H35A 0.9900
C35 H35B 0.9900
C36 C37 1.518(8)
C36 H36A 0.9900
C36 H36B 0.9900
C37 C38 1.508(7)
C37 H37A 0.9900
C37 H37B 0.9900
C38 H38A 0.9900
C38 H38B 0.9900
C35A C36A 1.508(7)
C35A H35C 0.9900
C35A H35D 0.9900
C36A C37A 1.518(9)
C36A H36C 0.9900
C36A H36D 0.9900
C37A C38A 1.508(7)
C37A H37C 0.9900
C37A H37D 0.9900
C38A H38C 0.9900
C38A H38D 0.9900

loop_
_geom_torsion_atom_site_label_1
_geom_torsion_atom_site_label_2
_geom_torsion_atom_site_label_3
_geom_torsion_atom_site_label_4
_geom_torsion
C18 N1 C1 N2 -176.3(3)
C2 N1 C1 N2 3.7(3)
C18 N1 C1 Hf1 -1.2(4)
C2 N1 C1 Hf1 178.8(2)
N1 C1 N2 C4 172.2(3)
Hf1 C1 N2 C4 -2.9(4)
N1 C1 N2 C3 2.3(3)
Hf1 C1 N2 C3 -172.82(19)
C1 N1 C2 C3 -7.7(3)
C18 N1 C2 C3 172.2(2)
C1 N2 C3 C2 -6.9(3)
C4 N2 C3 C2 -177.8(2)
N1 C2 C3 N2 8.2(3)
C1 N2 C4 C9 -166.9(3)
C3 N2 C4 C9 2.4(4)
C1 N2 C4 C5 11.8(4)
C3 N2 C4 C5 -178.9(3)
Hf1 O1 C5 C4 -23.7(5)
Hf1 O1 C5 C6 155.2(2)
C9 C4 C5 O1 177.0(3)
N2 C4 C5 O1 -1.8(4)
C9 C4 C5 C6 -1.9(4)
N2 C4 C5 C6 179.4(3)
O1 C5 C6 C7 -175.0(3)
C4 C5 C6 C7 3.8(4)
O1 C5 C6 C10 4.9(4)
C4 C5 C6 C10 -176.2(3)
C5 C6 C7 C8 -2.1(4)
C10 C6 C7 C8 178.0(3)
C6 C7 C8 C9 -1.7(5)
C6 C7 C8 C14 175.4(3)
C5 C4 C9 C8 -2.0(4)
N2 C4 C9 C8 176.8(3)
C7 C8 C9 C4 3.7(4)
C14 C8 C9 C4 -173.4(3)
C7 C6 C10 C13 -1.3(4)
C5 C6 C10 C13 178.8(3)
C7 C6 C10 C12 -120.1(3)
C5 C6 C10 C12 60.0(4)
C7 C6 C10 C11 118.3(3)
C5 C6 C10 C11 -61.7(4)
C7 C8 C14 C17 -121.6(4)
C9 C8 C14 C17 55.4(4)
C7 C8 C14 C15 -1.8(5)
C9 C8 C14 C15 175.1(3)
C7 C8 C14 C16 117.6(4)
C9 C8 C14 C16 -65.5(4)
C1 N1 C18 C23 -171.1(3)
C2 N1 C18 C23 8.9(4)
C1 N1 C18 C19 8.5(4)
C2 N1 C18 C19 -171.4(3)
Hf1 O2 C19 C20 155.6(3)
Hf1 O2 C19 C18 -25.4(5)
C23 C18 C19 O2 -179.4(3)
N1 C18 C19 O2 1.0(4)
C23 C18 C19 C20 -0.4(4)
N1 C18 C19 C20 180.0(3)
O2 C19 C20 C21 178.1(3)
C18 C19 C20 C21 -0.8(4)
O2 C19 C20 C24 -3.1(4)
C18 C19 C20 C24 178.0(3)
C19 C20 C21 C22 1.5(5)
C24 C20 C21 C22 -177.3(3)
C20 C21 C22 C23 -0.9(5)
C20 C21 C22 C28 -179.5(3)
C21 C22 C23 C18 -0.4(5)
C28 C22 C23 C18 178.2(3)
C19 C18 C23 C22 1.0(5)
N1 C18 C23 C22 -179.3(3)
C21 C20 C24 C27 -119.8(4)
C19 C20 C24 C27 61.5(4)
C21 C20 C24 C26 117.9(4)
C19 C20 C24 C26 -60.8(4)
C21 C20 C24 C25 -0.1(5)
C19 C20 C24 C25 -178.9(4)
C21 C22 C28 C29 -157.8(4)
C23 C22 C28 C29 23.6(5)
C21 C22 C28 C30 80.6(5)
C23 C22 C28 C30 -98.0(5)
C21 C22 C28 C31 -39.6(5)
C23 C22 C28 C31 141.7(4)
C38 O4 C35 C36 -9.2(9)
Hf1 O4 C35 C36 172.4(6)
O4 C35 C36 C37 27.3(16)
C35 C36 C37 C38 -35.2(18)
C35 O4 C38 C37 -13.1(11)
Hf1 O4 C38 C37 165.3(10)
C36 C37 C38 O4 30.1(17)
C38A O4 C35A C36A 7.7(14)
Hf1 O4 C35A C36A -163.9(11)
O4 C35A C36A C37A -30(2)
C35A C36A C37A C38A 39(3)
C35A O4 C38A C37A 17.8(14)
Hf1 O4 C38A C37A -169.2(11)
C36A C37A C38A O4 -35(2)
